data_4331081
loop_
_publ_author_name
'Kevin J. H. Allen'
'Emma C. Nicholls-Allison'
'Kevin R. D. Johnson'
'Rajinder S. Nirwan'
'David J. Berg'
'Dennis Wester'
'Brendan Twamley'

_publ_section_title
;
 Lanthanide Complexes of the Kl\"aui Metalloligand, CpCo(P=O(OR)2)3: An
 Examination of Ligand Exchange Kinetics between Isotopomers by
 Electrospray Mass Spectrometry
;
_journal_name_full 'Inorganic Chemistry'
_journal_page_first 12436
_journal_page_last 12443
_journal_paper_doi 10.1021/ic301830u
_journal_volume 51
_journal_year 2012
_chemical_absolute_configuration ad
_chemical_formula_moiety 'C82 H70 Co2 O18 P6 Yb, 2(C6 H6), C4 H8 Cl3 Co O'
_chemical_formula_sum 'C98 H90 Cl3 Co3 O19 P6 Yb'
_chemical_formula_weight 2213.70
_chemical_name_common '[(Klaui)2Yb][CoCl3.THF] + 2C6H6'
_chemical_name_systematic
; 
 ? 
;
_space_group_IT_number 19
_symmetry_cell_setting orthorhombic
_symmetry_space_group_name_Hall 'P 2ac 2ab'
_symmetry_space_group_name_H-M 'P 21 21 21'
_atom_sites_solution_hydrogens geom
_atom_sites_solution_primary direct
_atom_sites_solution_secondary difmap
_audit_creation_method SHELXL-97
_cell_angle_alpha 90.00
_cell_angle_beta 90.00
_cell_angle_gamma 90.00
_cell_formula_units_Z 4
_cell_length_a 19.6632(7)
_cell_length_b 19.7358(7)
_cell_length_c 24.5563(9)
_cell_measurement_reflns_used 7125
_cell_measurement_temperature 90(2)
_cell_measurement_theta_max 26.40
_cell_measurement_theta_min 2.21
_cell_volume 9529.5(6)
_computing_cell_refinement 'Bruker, 2006; SAINT+  v. 7.23a'
_computing_data_collection 'Bruker, 2006; SMART v. 5.632'
_computing_data_reduction 'Bruker, 2006; SAINT+  v. 7.23a'
_computing_molecular_graphics 'Bruker, 2003; XP, SHELXTL  v. 6.14'
_computing_publication_material 'Bruker, 2001; XCIF, SHELXTL, v. 6.14'
_computing_structure_refinement 'Bruker, 2003; XL,SHELXTL  v. 6.14''
_computing_structure_solution 'Bruker, 2003; XS, SHELXTL  v. 6.14'
_diffrn_ambient_temperature 90(2)
_diffrn_detector_area_resol_mean 8.3
_diffrn_measured_fraction_theta_full 1.000
_diffrn_measured_fraction_theta_max 1.000
_diffrn_measurement_device_type 'Bruker/Siemens SMART APEX'
_diffrn_measurement_method '\w scans'
_diffrn_radiation_monochromator graphite
_diffrn_radiation_source 'normal-focus sealed tube'
_diffrn_radiation_type MoK\a
_diffrn_radiation_wavelength 0.71073
_diffrn_reflns_av_R_equivalents 0.0992
_diffrn_reflns_av_sigmaI/netI 0.0717
_diffrn_reflns_limit_h_max 23
_diffrn_reflns_limit_h_min -23
_diffrn_reflns_limit_k_max 23
_diffrn_reflns_limit_k_min -23
_diffrn_reflns_limit_l_max 29
_diffrn_reflns_limit_l_min -29
_diffrn_reflns_number 123863
_diffrn_reflns_theta_full 25.25
_diffrn_reflns_theta_max 25.25
_diffrn_reflns_theta_min 1.68
_exptl_absorpt_coefficient_mu 1.739
_exptl_absorpt_correction_T_max 0.9181
_exptl_absorpt_correction_T_min 0.6235
_exptl_absorpt_correction_type multi-scan
_exptl_absorpt_process_details 'SADABS-2004/1 ; Bruker, 2004'
_exptl_crystal_colour blue
_exptl_crystal_density_diffrn 1.543
_exptl_crystal_description needle
_exptl_crystal_F_000 4488
_exptl_crystal_size_max 0.30
_exptl_crystal_size_mid 0.05
_exptl_crystal_size_min 0.05
_refine_diff_density_max 0.96
_refine_diff_density_min -0.544
_refine_diff_density_rms 0.112
_refine_ls_abs_structure_details 'Flack H D (1983), Acta Cryst. A39, 876-881'
_refine_ls_abs_structure_Flack -0.025(7)
_refine_ls_extinction_method none
_refine_ls_goodness_of_fit_ref 1.023
_refine_ls_hydrogen_treatment constr
_refine_ls_matrix_type full
_refine_ls_number_parameters 810
_refine_ls_number_reflns 17278
_refine_ls_number_restraints 2
_refine_ls_restrained_S_all 1.024
_refine_ls_R_factor_all 0.0659
_refine_ls_R_factor_gt 0.0484
_refine_ls_shift/su_max 0.001
_refine_ls_shift/su_mean 0.000
_refine_ls_structure_factor_coef Fsqd
_refine_ls_weighting_details 'calc w=1/[\s^2^(Fo^2^)+(0.0508P)^2^+5.3510P] where P=(Fo^2^+2Fc^2^)/3'
_refine_ls_weighting_scheme calc
_refine_ls_wR_factor_gt 0.1001
_refine_ls_wR_factor_ref 0.1087
_reflns_number_gt 14363
_reflns_number_total 17278
_reflns_threshold_expression I>2\s(I)
_cod_data_source_file ic301830u_si_003.cif
_cod_data_source_block bt1005
_cod_database_code 4331081

loop_
_symmetry_equiv_pos_as_xyz
'x, y, z'
'-x+1/2, -y, z+1/2'
'-x, y+1/2, -z+1/2'
'x+1/2, -y+1/2, -z'

loop_
_atom_site_label
_atom_site_type_symbol
_atom_site_fract_x
_atom_site_fract_y
_atom_site_fract_z
_atom_site_U_iso_or_equiv
_atom_site_adp_type
_atom_site_occupancy
_atom_site_symmetry_multiplicity
_atom_site_calc_flag
_atom_site_refinement_flags
_atom_site_disorder_assembly
_atom_site_disorder_group
C1 C 0.2544(5) 0.4846(3) 0.5365(3) 0.0380(9) Uani 1 1 d . . .
H1A H 0.2835 0.5171 0.5573 0.046 Uiso 1 1 calc R . .
C2 C 0.2776(4) 0.4272(4) 0.5069(3) 0.0380(9) Uani 1 1 d . . .
H2A H 0.3260 0.4125 0.5030 0.046 Uiso 1 1 calc R . .
C3 C 0.2217(4) 0.3956(4) 0.4843(3) 0.0380(9) Uani 1 1 d . . .
H3A H 0.2228 0.3537 0.4615 0.046 Uiso 1 1 calc R . .
C4 C 0.1612(5) 0.4321(4) 0.5004(3) 0.0380(9) Uani 1 1 d . . .
H4A H 0.1131 0.4202 0.4914 0.046 Uiso 1 1 calc R . .
C5 C 0.1837(4) 0.4868(4) 0.5324(3) 0.0380(9) Uani 1 1 d . . .
H5A H 0.1536 0.5216 0.5497 0.046 Uiso 1 1 calc R . .
C6 C 0.1921(3) 0.3591(2) 0.31596(18) 0.0515(10) Uani 1 1 d G . .
C7 C 0.2540(3) 0.3551(2) 0.2910(2) 0.0515(10) Uani 1 1 d G . .
H7A H 0.2912 0.3803 0.3051 0.062 Uiso 1 1 calc R . .
C8 C 0.2631(2) 0.3159(3) 0.2463(2) 0.0515(10) Uani 1 1 d G . .
H8A H 0.3068 0.3140 0.2299 0.062 Uiso 1 1 calc R . .
C9 C 0.2114(3) 0.2789(2) 0.22432(17) 0.0515(10) Uani 1 1 d G . .
H9A H 0.2184 0.2520 0.1928 0.062 Uiso 1 1 calc R . .
C10 C 0.1470(3) 0.2819(3) 0.2496(2) 0.0515(10) Uani 1 1 d G . .
H10A H 0.1099 0.2565 0.2356 0.062 Uiso 1 1 calc R . .
C11 C 0.1388(2) 0.3222(3) 0.2953(2) 0.0515(10) Uani 1 1 d G . .
H11A H 0.0957 0.3244 0.3126 0.062 Uiso 1 1 calc R . .
C12A C 0.0506(3) 0.4731(5) 0.3464(3) 0.023(3) Uiso 0.608(10) 1 d PGD A 1
C13A C -0.0067(4) 0.4417(5) 0.3650(2) 0.042(4) Uiso 0.608(10) 1 d PG A 1
H13A H -0.0090 0.4275 0.4019 0.051 Uiso 0.608(10) 1 calc PR A 1
C14A C -0.0603(3) 0.4304(5) 0.3316(3) 0.052(4) Uiso 0.608(10) 1 d PG A 1
H14A H -0.0996 0.4086 0.3457 0.063 Uiso 0.608(10) 1 calc PR A 1
C15A C -0.0595(3) 0.4495(5) 0.2782(3) 0.056(4) Uiso 0.608(10) 1 d PG A 1
H15A H -0.0974 0.4409 0.2552 0.068 Uiso 0.608(10) 1 calc PR A 1
C16A C -0.0010(4) 0.4825(5) 0.2581(2) 0.049(4) Uiso 0.608(10) 1 d PG A 1
H16A H 0.0011 0.4969 0.2213 0.059 Uiso 0.608(10) 1 calc PR A 1
C17A C 0.0532(3) 0.4937(5) 0.2930(3) 0.034(3) Uiso 0.608(10) 1 d PG A 1
H17A H 0.0927 0.5159 0.2798 0.041 Uiso 0.608(10) 1 calc PR A 1
C12B C 0.0525(5) 0.4492(6) 0.3575(5) 0.025(4) Uiso 0.392(10) 1 d PGD A 2
C13B C 0.0111(6) 0.4016(7) 0.3804(4) 0.037(5) Uiso 0.392(10) 1 d PG A 2
H13B H 0.0163 0.3905 0.4178 0.044 Uiso 0.392(10) 1 calc PR A 2
C14B C -0.0374(6) 0.3700(6) 0.3506(5) 0.044(6) Uiso 0.392(10) 1 d PG A 2
H14B H -0.0655 0.3372 0.3676 0.052 Uiso 0.392(10) 1 calc PR A 2
C15B C -0.0468(5) 0.3839(7) 0.2967(5) 0.051(6) Uiso 0.392(10) 1 d PG A 2
H15B H -0.0807 0.3609 0.2762 0.061 Uiso 0.392(10) 1 calc PR A 2
C16B C -0.0049(6) 0.4332(7) 0.2722(4) 0.040(6) Uiso 0.392(10) 1 d PG A 2
H16B H -0.0103 0.4444 0.2348 0.048 Uiso 0.392(10) 1 calc PR A 2
C17B C 0.0442(6) 0.4651(6) 0.3035(5) 0.035(5) Uiso 0.392(10) 1 d PG A 2
H17B H 0.0726 0.4984 0.2873 0.042 Uiso 0.392(10) 1 calc PR A 2
C18 C 0.0539(2) 0.6142(3) 0.4563(2) 0.0329(17) Uani 1 1 d G . .
C19 C 0.0046(3) 0.5680(2) 0.4684(2) 0.049(2) Uani 1 1 d G . .
H19A H 0.0152 0.5304 0.4911 0.059 Uiso 1 1 calc R . .
C20 C -0.0593(2) 0.5748(3) 0.4486(2) 0.052(3) Uani 1 1 d G . .
H20A H -0.0927 0.5420 0.4578 0.063 Uiso 1 1 calc R . .
C21 C -0.07714(19) 0.6276(3) 0.4157(2) 0.058(3) Uani 1 1 d G . .
H21A H -0.1221 0.6315 0.4018 0.070 Uiso 1 1 calc R . .
C22 C -0.0271(3) 0.6763(3) 0.4029(2) 0.054(2) Uani 1 1 d G . .
H22A H -0.0379 0.7139 0.3803 0.064 Uiso 1 1 calc R . .
C23 C 0.0378(2) 0.6684(2) 0.4237(2) 0.0369(19) Uani 1 1 d G . .
H23A H 0.0718 0.7011 0.4153 0.044 Uiso 1 1 calc R . .
C24 C 0.2286(2) 0.70180(17) 0.51334(19) 0.0254(15) Uani 1 1 d G . .
C25 C 0.2068(3) 0.7133(2) 0.56530(18) 0.045(2) Uani 1 1 d G . .
H25A H 0.1927 0.6762 0.5872 0.054 Uiso 1 1 calc R . .
C26 C 0.2050(3) 0.7768(3) 0.58610(16) 0.054(2) Uani 1 1 d G . .
H26A H 0.1897 0.7832 0.6224 0.064 Uiso 1 1 calc R . .
C27 C 0.2245(3) 0.8318(2) 0.5564(2) 0.051(2) Uani 1 1 d G . .
H27A H 0.2226 0.8761 0.5714 0.061 Uiso 1 1 calc R . .
C28 C 0.2477(3) 0.82121(19) 0.5027(2) 0.053(2) Uani 1 1 d G . .
H28A H 0.2620 0.8583 0.4809 0.063 Uiso 1 1 calc R . .
C29 C 0.2493(3) 0.7558(2) 0.48224(16) 0.050(2) Uani 1 1 d G . .
H29A H 0.2650 0.7483 0.4462 0.059 Uiso 1 1 calc R . .
C30 C 0.4280(2) 0.5838(2) 0.4614(2) 0.0305(18) Uani 1 1 d G . .
C31 C 0.40994(18) 0.6489(3) 0.4731(2) 0.0349(19) Uani 1 1 d G . .
H31A H 0.3633 0.6600 0.4777 0.042 Uiso 1 1 calc R . .
C32 C 0.4576(2) 0.6981(2) 0.4782(2) 0.043(2) Uani 1 1 d G . .
H32A H 0.4435 0.7430 0.4864 0.052 Uiso 1 1 calc R . .
C33 C 0.5252(2) 0.6849(2) 0.4718(2) 0.0383(19) Uani 1 1 d G . .
H33A H 0.5580 0.7200 0.4751 0.046 Uiso 1 1 calc R . .
C34 C 0.54517(17) 0.6178(3) 0.4601(2) 0.042(2) Uani 1 1 d G . .
H34A H 0.5919 0.6068 0.4557 0.050 Uiso 1 1 calc R . .
C35 C 0.4956(2) 0.5683(2) 0.4552(2) 0.037(2) Uani 1 1 d G . .
H35A H 0.5087 0.5230 0.4474 0.044 Uiso 1 1 calc R . .
C36 C 0.40860(18) 0.4431(2) 0.36331(17) 0.0264(16) Uani 1 1 d G . .
C37 C 0.4591(2) 0.4071(2) 0.38817(14) 0.0334(18) Uani 1 1 d G . .
H37A H 0.4514 0.3883 0.4233 0.040 Uiso 1 1 calc R . .
C38 C 0.5200(2) 0.3977(2) 0.36354(19) 0.040(2) Uani 1 1 d G . .
H38A H 0.5541 0.3723 0.3818 0.048 Uiso 1 1 calc R . .
C39 C 0.53375(18) 0.4238(3) 0.31329(19) 0.040(2) Uani 1 1 d G . .
H39A H 0.5769 0.4171 0.2967 0.047 Uiso 1 1 calc R . .
C40 C 0.4822(2) 0.4608(2) 0.28661(15) 0.0357(19) Uani 1 1 d G . .
H40A H 0.4899 0.4793 0.2515 0.043 Uiso 1 1 calc R . .
C41 C 0.4202(2) 0.4696(2) 0.31243(17) 0.0298(17) Uani 1 1 d G . .
H41A H 0.3852 0.4944 0.2947 0.036 Uiso 1 1 calc R . .
C42A C 0.2263(5) 0.8166(5) 0.1421(4) 0.019(3) Uiso 0.542(17) 1 d PG B 1
H42A H 0.1907 0.8491 0.1550 0.023 Uiso 0.542(17) 1 calc PR B 1
C43A C 0.2967(6) 0.8224(5) 0.1509(4) 0.024(4) Uiso 0.542(17) 1 d PG B 1
H43A H 0.3199 0.8593 0.1717 0.029 Uiso 0.542(17) 1 calc PR B 1
C44A C 0.3290(3) 0.7677(6) 0.1242(4) 0.017(3) Uiso 0.542(17) 1 d PG B 1
H44A H 0.3791 0.7589 0.1231 0.021 Uiso 0.542(17) 1 calc PR B 1
C45A C 0.2785(7) 0.7281(4) 0.0987(4) 0.025(3) Uiso 0.542(17) 1 d PG B 1
H45A H 0.2864 0.6868 0.0760 0.030 Uiso 0.542(17) 1 calc PR B 1
C46A C 0.2148(4) 0.7584(6) 0.1100(4) 0.021(3) Uiso 0.542(17) 1 d PG B 1
H46A H 0.1697 0.7425 0.0961 0.026 Uiso 0.542(17) 1 calc PR B 1
C42B C 0.2487(8) 0.8258(4) 0.1538(5) 0.030(4) Uiso 0.458(17) 1 d PG B 2
H42B H 0.2360 0.8669 0.1753 0.036 Uiso 0.458(17) 1 calc PR B 2
C43B C 0.3150(5) 0.8013(7) 0.1454(5) 0.026(4) Uiso 0.458(17) 1 d PG B 2
H43B H 0.3578 0.8225 0.1593 0.031 Uiso 0.458(17) 1 calc PR B 2
C44B C 0.3107(6) 0.7428(7) 0.1124(5) 0.019(4) Uiso 0.458(17) 1 d PG B 2
H44B H 0.3500 0.7149 0.0994 0.023 Uiso 0.458(17) 1 calc PR B 2
C45B C 0.2416(8) 0.7311(5) 0.1002(4) 0.018(4) Uiso 0.458(17) 1 d PG B 2
H45B H 0.2231 0.6928 0.0781 0.022 Uiso 0.458(17) 1 calc PR B 2
C46B C 0.2032(4) 0.7825(7) 0.1261(5) 0.022(4) Uiso 0.458(17) 1 d PG B 2
H46B H 0.1525 0.7868 0.1255 0.026 Uiso 0.458(17) 1 calc PR B 2
C47 C 0.1377(2) 0.55553(17) 0.14777(19) 0.0272(17) Uani 1 1 d G B .
C48 C 0.0932(2) 0.5370(2) 0.10779(17) 0.0273(17) Uani 1 1 d G . .
H48A H 0.0717 0.5710 0.0864 0.033 Uiso 1 1 calc R . .
C49 C 0.0791(2) 0.4709(2) 0.09812(17) 0.0366(19) Uani 1 1 d G . .
H49A H 0.0481 0.4596 0.0699 0.044 Uiso 1 1 calc R . .
C50 C 0.1084(3) 0.42020(18) 0.1277(2) 0.048(2) Uani 1 1 d G . .
H50A H 0.0977 0.3741 0.1206 0.058 Uiso 1 1 calc R . .
C51 C 0.1549(3) 0.4380(2) 0.1690(2) 0.052(2) Uani 1 1 d G . .
H51A H 0.1765 0.4040 0.1902 0.062 Uiso 1 1 calc R . .
C52 C 0.1687(2) 0.5059(2) 0.17812(18) 0.0382(18) Uani 1 1 d G . .
H52A H 0.2000 0.5183 0.2058 0.046 Uiso 1 1 calc R . .
C53A C 0.0402(5) 0.6949(7) 0.2021(5) 0.030 Uiso 0.50 1 d PG B 1
C54A C 0.0126(5) 0.6684(7) 0.2485(4) 0.030 Uiso 0.50 1 d PG B 1
H54A H 0.0381 0.6690 0.2813 0.036 Uiso 0.50 1 calc PR B 1
C55A C -0.0506(5) 0.6412(6) 0.2483(3) 0.030 Uiso 0.50 1 d PG B 1
H55A H -0.0686 0.6232 0.2812 0.036 Uiso 0.50 1 calc PR B 1
C56A C -0.0893(4) 0.6388(6) 0.2023(4) 0.030 Uiso 0.50 1 d PG B 1
H56A H -0.1334 0.6192 0.2027 0.036 Uiso 0.50 1 calc PR B 1
C57A C -0.0621(5) 0.6663(6) 0.1539(3) 0.030 Uiso 0.50 1 d PG B 1
H57A H -0.0877 0.6659 0.1212 0.036 Uiso 0.50 1 calc PR B 1
C58A C 0.0026(6) 0.6940(6) 0.1550(4) 0.030 Uiso 0.50 1 d PG B 1
H58A H 0.0213 0.7128 0.1226 0.036 Uiso 0.50 1 calc PR B 1
C55B C -0.0446(6) 0.6205(6) 0.2592(4) 0.051(5) Uiso 0.50 1 d PG B 2
H55B H -0.0590 0.6005 0.2924 0.062 Uiso 0.50 1 calc PR B 2
C56B C -0.0848(5) 0.6177(6) 0.2140(4) 0.044(4) Uiso 0.50 1 d PG B 2
H56B H -0.1278 0.5957 0.2159 0.053 Uiso 0.50 1 calc PR B 2
C57B C -0.0645(5) 0.6457(6) 0.1664(4) 0.032(4) Uiso 0.50 1 d PG B 2
H57B H -0.0936 0.6431 0.1356 0.038 Uiso 0.50 1 calc PR B 2
C58B C -0.0033(6) 0.6777(6) 0.1613(4) 0.039(4) Uiso 0.50 1 d PG B 2
H58B H 0.0105 0.6967 0.1276 0.046 Uiso 0.50 1 calc PR B 2
C53B C 0.0390(5) 0.6817(7) 0.2076(5) 0.033(4) Uiso 0.50 1 d PG B 2
C54B C 0.0172(6) 0.6528(7) 0.2559(4) 0.043(5) Uiso 0.50 1 d PG B 2
H54B H 0.0453 0.6553 0.2873 0.052 Uiso 0.50 1 calc PR B 2
C59A C 0.1548(3) 0.8252(4) 0.3147(2) 0.030(3) Uiso 0.659(7) 1 d PGD B 1
C60A C 0.1702(2) 0.8363(4) 0.3681(3) 0.028(3) Uiso 0.659(7) 1 d PG B 1
H60A H 0.2165 0.8387 0.3791 0.033 Uiso 0.659(7) 1 calc PR B 1
C61A C 0.1205(3) 0.8439(4) 0.40579(19) 0.025(3) Uiso 0.659(7) 1 d PG B 1
H61A H 0.1327 0.8517 0.4427 0.030 Uiso 0.659(7) 1 calc PR B 1
C62A C 0.0533(3) 0.8408(4) 0.3922(2) 0.029(3) Uiso 0.659(7) 1 d PG B 1
H62A H 0.0190 0.8458 0.4192 0.035 Uiso 0.659(7) 1 calc PR B 1
C63A C 0.0361(2) 0.8298(4) 0.3372(3) 0.041(3) Uiso 0.659(7) 1 d PG B 1
H63A H -0.0102 0.8276 0.3262 0.049 Uiso 0.659(7) 1 calc PR B 1
C64A C 0.0877(3) 0.8222(4) 0.29929(19) 0.039(3) Uiso 0.659(7) 1 d PG B 1
H64A H 0.0766 0.8149 0.2621 0.047 Uiso 0.659(7) 1 calc PR B 1
C59B C 0.1665(8) 0.8571(8) 0.3134(5) 0.051(3) Uiso 0.341(7) 1 d PGD B 2
C60B C 0.1580(8) 0.9255(8) 0.3182(5) 0.051(3) Uiso 0.341(7) 1 d PG B 2
H60B H 0.1784 0.9548 0.2923 0.061 Uiso 0.341(7) 1 calc PR B 2
C61B C 0.1207(8) 0.9521(6) 0.3594(6) 0.051(3) Uiso 0.341(7) 1 d PG B 2
H61B H 0.1155 0.9999 0.3616 0.061 Uiso 0.341(7) 1 calc PR B 2
C62B C 0.0905(8) 0.9123(8) 0.3977(5) 0.051(3) Uiso 0.341(7) 1 d PG B 2
H62B H 0.0649 0.9318 0.4266 0.061 Uiso 0.341(7) 1 calc PR B 2
C63B C 0.0982(9) 0.8415(7) 0.3935(6) 0.051(3) Uiso 0.341(7) 1 d PG B 2
H63B H 0.0776 0.8122 0.4194 0.061 Uiso 0.341(7) 1 calc PR B 2
C64B C 0.1364(9) 0.8152(6) 0.3510(7) 0.051(3) Uiso 0.341(7) 1 d PG B 2
H64B H 0.1417 0.7676 0.3478 0.061 Uiso 0.341(7) 1 calc PR B 2
C65 C 0.3391(2) 0.8575(2) 0.31659(16) 0.0280(16) Uani 1 1 d G B .
C66 C 0.3656(2) 0.83199(19) 0.3637(2) 0.0378(19) Uani 1 1 d G . .
H66A H 0.3784 0.7856 0.3654 0.045 Uiso 1 1 calc R . .
C67 C 0.3741(2) 0.8719(3) 0.40804(16) 0.042(2) Uani 1 1 d G . .
H67A H 0.3928 0.8528 0.4402 0.050 Uiso 1 1 calc R . .
C68 C 0.3565(3) 0.9387(2) 0.40783(17) 0.043(2) Uani 1 1 d G . .
H68A H 0.3623 0.9660 0.4394 0.051 Uiso 1 1 calc R . .
C69 C 0.3294(3) 0.96636(18) 0.3595(2) 0.047(2) Uani 1 1 d G . .
H69A H 0.3169 1.0128 0.3578 0.056 Uiso 1 1 calc R . .
C70 C 0.3213(3) 0.9247(2) 0.31453(17) 0.046(2) Uani 1 1 d G . .
H70A H 0.3032 0.9430 0.2818 0.055 Uiso 1 1 calc R . .
C71 C 0.4471(2) 0.6922(2) 0.24042(16) 0.0234(15) Uani 1 1 d G . .
C72 C 0.4567(2) 0.6609(2) 0.28939(18) 0.0319(18) Uani 1 1 d G . .
H72A H 0.4330 0.6200 0.2971 0.038 Uiso 1 1 calc R . .
C73 C 0.4993(2) 0.6873(2) 0.32714(15) 0.0403(19) Uani 1 1 d G . .
H73A H 0.5050 0.6643 0.3608 0.048 Uiso 1 1 calc R . .
C74 C 0.5343(2) 0.7459(2) 0.31816(19) 0.043(2) Uani 1 1 d G . .
H74A H 0.5637 0.7640 0.3452 0.052 Uiso 1 1 calc R . .
C75 C 0.5256(3) 0.7789(2) 0.2677(2) 0.057(3) Uani 1 1 d G . .
H75A H 0.5495 0.8197 0.2600 0.068 Uiso 1 1 calc R . .
C76 C 0.4819(3) 0.7510(2) 0.22962(17) 0.044(2) Uani 1 1 d G . .
H76A H 0.4758 0.7729 0.1955 0.052 Uiso 1 1 calc R . .
C77 C 0.37092(19) 0.54071(18) 0.14909(18) 0.0204(15) Uani 1 1 d G . .
C78 C 0.35278(18) 0.4777(2) 0.16686(18) 0.0295(17) Uani 1 1 d G . .
H78A H 0.3105 0.4716 0.1849 0.035 Uiso 1 1 calc R . .
C79 C 0.3942(2) 0.42376(17) 0.1592(2) 0.038(2) Uani 1 1 d G . .
H79A H 0.3802 0.3805 0.1719 0.046 Uiso 1 1 calc R . .
C80 C 0.4556(2) 0.42977(19) 0.1337(2) 0.0360(19) Uani 1 1 d G . .
H80A H 0.4843 0.3915 0.1290 0.043 Uiso 1 1 calc R . .
C81 C 0.47524(17) 0.4943(2) 0.11466(18) 0.0332(18) Uani 1 1 d G . .
H81A H 0.5175 0.5003 0.0965 0.040 Uiso 1 1 calc R . .
C82 C 0.4321(2) 0.54875(17) 0.12280(18) 0.0253(16) Uani 1 1 d G . .
H82A H 0.4449 0.5923 0.1100 0.030 Uiso 1 1 calc R . .
C83 C 0.0972(6) 0.8399(5) 0.8671(4) 0.071(3) Uani 1 1 d . . .
H83A H 0.0994 0.8848 0.8849 0.086 Uiso 1 1 calc R . .
H83B H 0.0522 0.8349 0.8494 0.086 Uiso 1 1 calc R . .
C84 C 0.1545(8) 0.8320(6) 0.8254(5) 0.098(4) Uani 1 1 d . . .
H84A H 0.1429 0.7981 0.7972 0.118 Uiso 1 1 calc R . .
H84B H 0.1656 0.8757 0.8077 0.118 Uiso 1 1 calc R . .
C85 C 0.2115(6) 0.8081(5) 0.8610(4) 0.070(3) Uani 1 1 d . . .
H85A H 0.2331 0.8467 0.8801 0.084 Uiso 1 1 calc R . .
H85B H 0.2464 0.7842 0.8393 0.084 Uiso 1 1 calc R . .
C86 C 0.1781(6) 0.7605(5) 0.9011(4) 0.071(3) Uani 1 1 d . . .
H86A H 0.1782 0.7134 0.8872 0.085 Uiso 1 1 calc R . .
H86B H 0.2017 0.7616 0.9367 0.085 Uiso 1 1 calc R . .
C87A C 0.1939(4) 0.1236(4) 0.4976(4) 0.0594(16) Uiso 0.70 1 d PG C 1
H87A H 0.2235 0.1563 0.5132 0.071 Uiso 0.70 1 calc PR C 1
C88A C 0.1252(4) 0.1332(4) 0.4981(4) 0.0594(16) Uiso 0.70 1 d PG C 1
H88A H 0.1070 0.1732 0.5141 0.071 Uiso 0.70 1 calc PR C 1
C89A C 0.0826(3) 0.0867(4) 0.4763(4) 0.0594(16) Uiso 0.70 1 d PG C 1
H89A H 0.0350 0.0948 0.4771 0.071 Uiso 0.70 1 calc PR C 1
C90A C 0.1061(4) 0.0285(4) 0.4530(4) 0.0594(16) Uiso 0.70 1 d PG C 1
H90A H 0.0755 -0.0039 0.4382 0.071 Uiso 0.70 1 calc PR C 1
C91A C 0.1770(4) 0.0176(4) 0.4516(4) 0.0594(16) Uiso 0.70 1 d PG C 1
H91A H 0.1951 -0.0223 0.4355 0.071 Uiso 0.70 1 calc PR C 1
C92A C 0.2197(3) 0.0658(4) 0.4741(4) 0.0594(16) Uiso 0.70 1 d PG C 1
H92A H 0.2675 0.0589 0.4733 0.071 Uiso 0.70 1 calc PR C 1
C87B C 0.1632(6) 0.1655(4) 0.5042(5) 0.061(4) Uiso 0.30 1 d PG D 2
H87B H 0.1655 0.2119 0.5145 0.074 Uiso 0.30 1 calc PR D 2
C88B C 0.1019(7) 0.1344(4) 0.4974(6) 0.061(4) Uiso 0.30 1 d PG D 2
H88B H 0.0612 0.1594 0.5027 0.074 Uiso 0.30 1 calc PR D 2
C89B C 0.0982(7) 0.0682(4) 0.4831(6) 0.061(4) Uiso 0.30 1 d PG D 2
H89B H 0.0548 0.0479 0.4785 0.074 Uiso 0.30 1 calc PR D 2
C90B C 0.1550(8) 0.0299(4) 0.4751(6) 0.061(4) Uiso 0.30 1 d PG D 2
H90B H 0.1516 -0.0166 0.4655 0.074 Uiso 0.30 1 calc PR D 2
C91B C 0.2191(7) 0.0611(4) 0.4816(6) 0.061(4) Uiso 0.30 1 d PG D 2
H91B H 0.2597 0.0360 0.4761 0.074 Uiso 0.30 1 calc PR D 2
C92B C 0.2217(7) 0.1288(4) 0.4961(6) 0.061(4) Uiso 0.30 1 d PG D 2
H92B H 0.2646 0.1503 0.5005 0.074 Uiso 0.30 1 calc PR D 2
C93A C 0.2850(4) 0.9583(4) 0.6693(4) 0.057(4) Uiso 0.69(2) 1 d PG E 1
H93A H 0.3326 0.9599 0.6759 0.068 Uiso 0.69(2) 1 calc PR E 1
C94A C 0.2561(4) 0.9993(4) 0.6309(3) 0.050(3) Uiso 0.69(2) 1 d PG E 1
H94A H 0.2840 1.0293 0.6106 0.060 Uiso 0.69(2) 1 calc PR E 1
C95A C 0.1883(4) 0.9977(3) 0.6215(3) 0.047(4) Uiso 0.69(2) 1 d PG E 1
H95A H 0.1697 1.0267 0.5945 0.056 Uiso 0.69(2) 1 calc PR E 1
C96A C 0.1460(3) 0.9557(3) 0.6497(4) 0.050(4) Uiso 0.69(2) 1 d PG E 1
H96A H 0.0984 0.9556 0.6429 0.060 Uiso 0.69(2) 1 calc PR E 1
C97A C 0.1747(4) 0.9126(4) 0.6893(3) 0.045(4) Uiso 0.69(2) 1 d PG E 1
H97A H 0.1468 0.8824 0.7096 0.054 Uiso 0.69(2) 1 calc PR E 1
C98A C 0.2442(5) 0.9148(4) 0.6982(3) 0.052(4) Uiso 0.69(2) 1 d PG E 1
H98A H 0.2639 0.8859 0.7248 0.063 Uiso 0.69(2) 1 calc PR E 1
C93B C 0.2703(12) 0.9421(13) 0.6875(7) 0.054(5) Uiso 0.31(2) 1 d PG E 2
H93B H 0.2986 0.9208 0.7138 0.065 Uiso 0.31(2) 1 calc PR E 2
C94B C 0.2978(8) 0.9826(12) 0.6482(10) 0.054(5) Uiso 0.31(2) 1 d PG E 2
H94B H 0.3457 0.9892 0.6471 0.065 Uiso 0.31(2) 1 calc PR E 2
C95B C 0.2579(11) 1.0135(9) 0.6108(9) 0.054(5) Uiso 0.31(2) 1 d PG E 2
H95B H 0.2785 1.0413 0.5838 0.065 Uiso 0.31(2) 1 calc PR E 2
C96B C 0.1890(10) 1.0059(10) 0.6107(9) 0.054(5) Uiso 0.31(2) 1 d PG E 2
H96B H 0.1616 1.0283 0.5843 0.065 Uiso 0.31(2) 1 calc PR E 2
C97B C 0.1594(9) 0.9640(11) 0.6507(10) 0.054(5) Uiso 0.31(2) 1 d PG E 2
H97B H 0.1116 0.9573 0.6516 0.065 Uiso 0.31(2) 1 calc PR E 2
C98B C 0.2011(12) 0.9327(11) 0.6885(7) 0.054(5) Uiso 0.31(2) 1 d PG E 2
H98B H 0.1816 0.9043 0.7155 0.065 Uiso 0.31(2) 1 calc PR E 2
Cl1 Cl 0.10833(14) 0.88924(13) 1.01400(10) 0.0706(8) Uani 1 1 d . . .
Cl2 Cl -0.04807(12) 0.80175(13) 0.96357(11) 0.0630(7) Uani 1 1 d . . .
Cl3 Cl 0.09226(11) 0.69590(10) 1.01975(8) 0.0435(5) Uani 1 1 d . . .
Co1 Co 0.22609(4) 0.49376(5) 0.45542(3) 0.0239(2) Uani 1 1 d . . .
Co2 Co 0.25993(4) 0.73009(4) 0.18367(3) 0.02078(18) Uani 1 1 d . . .
Co3 Co 0.06274(5) 0.79375(5) 0.98025(4) 0.0304(2) Uani 1 1 d . . .
O1 O 0.1825(3) 0.3923(2) 0.36508(19) 0.0385(13) Uani 1 1 d . . .
O2 O 0.1007(2) 0.4860(3) 0.38496(19) 0.0342(12) Uani 1 1 d D . .
O3 O 0.2056(2) 0.5086(2) 0.32758(18) 0.0253(10) Uani 1 1 d . . .
O4 O 0.1174(2) 0.6091(3) 0.48168(19) 0.0357(12) Uani 1 1 d . . .
O5 O 0.2368(3) 0.6360(2) 0.49524(17) 0.0312(11) Uani 1 1 d . . .
O6 O 0.1884(2) 0.6335(2) 0.39825(18) 0.0271(11) Uani 1 1 d . . .
O7 O 0.3808(2) 0.5308(3) 0.46069(19) 0.0335(12) Uani 1 1 d . . .
O8 O 0.3460(2) 0.4502(2) 0.38853(19) 0.0319(12) Uani 1 1 d . . .
O9 O 0.3248(2) 0.5765(2) 0.37604(18) 0.0260(11) Uani 1 1 d . . .
O10 O 0.1564(2) 0.6223(2) 0.15213(18) 0.0299(11) Uani 1 1 d . . .
O11 O 0.1051(2) 0.7183(3) 0.20202(18) 0.0294(11) Uani 1 1 d . . .
O12 O 0.1696(2) 0.6285(2) 0.25430(18) 0.0231(11) Uani 1 1 d . . .
O13 O 0.2027(2) 0.8257(2) 0.27127(19) 0.0271(11) Uani 1 1 d D . .
O14 O 0.3299(2) 0.8177(2) 0.27011(19) 0.0279(11) Uani 1 1 d . . .
O15 O 0.2611(2) 0.72449(19) 0.31365(16) 0.0237(10) Uani 1 1 d . . .
O16 O 0.4071(2) 0.6663(2) 0.19905(17) 0.0253(11) Uani 1 1 d . . .
O17 O 0.3259(2) 0.5953(2) 0.15217(17) 0.0198(10) Uani 1 1 d . . .
O18 O 0.3174(2) 0.6070(2) 0.25396(17) 0.0237(10) Uani 1 1 d . . .
O19 O 0.1083(3) 0.7866(3) 0.9060(2) 0.0540(16) Uani 1 1 d . . .
P1 P 0.18029(10) 0.47151(10) 0.37750(8) 0.0286(4) Uani 1 1 d . A .
P2 P 0.18986(9) 0.59648(9) 0.45257(7) 0.0277(4) Uani 1 1 d . A .
P3 P 0.32145(10) 0.51879(9) 0.41676(7) 0.0257(4) Uani 1 1 d . A .
P4 P 0.17127(9) 0.66980(9) 0.20263(7) 0.0220(4) Uani 1 1 d . A .
P5 P 0.26310(9) 0.77124(8) 0.26521(6) 0.0216(4) Uani 1 1 d . A .
P6 P 0.32784(9) 0.64655(9) 0.20241(7) 0.0202(4) Uani 1 1 d . A .
Yb1 Yb 0.243718(13) 0.614555(13) 0.321547(10) 0.01843(7) Uani 1 1 d . A .

loop_
_atom_site_aniso_label
_atom_site_aniso_U_11
_atom_site_aniso_U_22
_atom_site_aniso_U_33
_atom_site_aniso_U_23
_atom_site_aniso_U_13
_atom_site_aniso_U_12
C1 0.057(2) 0.0352(19) 0.0221(17) 0.0150(14) 0.0058(16) 0.0010(17)
C2 0.057(2) 0.0352(19) 0.0221(17) 0.0150(14) 0.0058(16) 0.0010(17)
C3 0.057(2) 0.0352(19) 0.0221(17) 0.0150(14) 0.0058(16) 0.0010(17)
C4 0.057(2) 0.0352(19) 0.0221(17) 0.0150(14) 0.0058(16) 0.0010(17)
C5 0.057(2) 0.0352(19) 0.0221(17) 0.0150(14) 0.0058(16) 0.0010(17)
C6 0.079(3) 0.0324(19) 0.043(2) 0.0057(15) 0.005(2) -0.0032(19)
C7 0.079(3) 0.0324(19) 0.043(2) 0.0057(15) 0.005(2) -0.0032(19)
C8 0.079(3) 0.0324(19) 0.043(2) 0.0057(15) 0.005(2) -0.0032(19)
C9 0.079(3) 0.0324(19) 0.043(2) 0.0057(15) 0.005(2) -0.0032(19)
C10 0.079(3) 0.0324(19) 0.043(2) 0.0057(15) 0.005(2) -0.0032(19)
C11 0.079(3) 0.0324(19) 0.043(2) 0.0057(15) 0.005(2) -0.0032(19)
C18 0.030(4) 0.040(4) 0.029(4) -0.011(4) 0.007(3) 0.001(4)
C19 0.057(6) 0.046(6) 0.046(6) -0.004(4) 0.005(5) -0.009(5)
C20 0.043(5) 0.073(7) 0.041(5) -0.020(5) 0.012(4) -0.030(5)
C21 0.026(4) 0.105(9) 0.045(5) -0.021(6) 0.003(4) -0.019(5)
C22 0.049(6) 0.062(6) 0.050(5) -0.008(5) -0.006(5) 0.009(5)
C23 0.033(4) 0.030(4) 0.047(5) 0.004(4) 0.009(4) 0.006(3)
C24 0.013(3) 0.030(4) 0.034(4) -0.010(3) 0.008(3) 0.003(3)
C25 0.050(5) 0.042(5) 0.044(5) -0.003(4) 0.003(4) 0.007(4)
C26 0.062(6) 0.045(6) 0.053(6) -0.009(5) -0.002(5) 0.010(5)
C27 0.036(5) 0.040(5) 0.076(6) -0.031(5) 0.002(4) 0.003(4)
C28 0.054(5) 0.028(4) 0.076(6) 0.000(4) 0.024(6) -0.001(5)
C29 0.059(5) 0.037(4) 0.052(5) -0.006(4) 0.022(5) 0.007(5)
C30 0.029(4) 0.041(5) 0.021(4) 0.004(3) -0.003(3) 0.004(4)
C31 0.026(4) 0.051(5) 0.028(4) -0.006(4) -0.003(3) 0.011(4)
C32 0.047(5) 0.041(5) 0.042(5) -0.013(4) -0.008(4) 0.002(4)
C33 0.035(5) 0.042(5) 0.038(5) -0.008(4) -0.007(4) -0.002(4)
C34 0.031(4) 0.068(6) 0.027(4) -0.009(5) -0.008(3) -0.009(5)
C35 0.030(4) 0.057(6) 0.024(4) -0.006(4) -0.006(3) 0.009(4)
C36 0.030(4) 0.023(4) 0.027(4) -0.005(3) 0.001(3) -0.001(3)
C37 0.041(5) 0.034(5) 0.025(4) -0.010(3) -0.002(3) 0.008(3)
C38 0.035(4) 0.042(5) 0.043(5) -0.007(4) -0.008(4) 0.017(4)
C39 0.032(4) 0.045(5) 0.042(5) -0.022(4) 0.001(4) 0.008(3)
C40 0.044(5) 0.031(4) 0.032(4) -0.005(4) 0.008(4) -0.004(4)
C41 0.028(4) 0.031(4) 0.031(4) 0.006(3) 0.004(3) 0.006(3)
C47 0.028(4) 0.033(4) 0.021(4) -0.002(3) 0.003(3) 0.003(3)
C48 0.022(4) 0.038(4) 0.022(4) 0.004(3) 0.002(3) -0.001(3)
C49 0.034(4) 0.048(5) 0.027(4) -0.011(4) -0.004(3) -0.006(4)
C50 0.057(6) 0.035(5) 0.053(6) -0.003(4) -0.007(5) -0.017(4)
C51 0.080(7) 0.025(4) 0.050(6) -0.006(4) -0.024(5) 0.005(4)
C52 0.038(4) 0.038(4) 0.039(4) 0.000(4) -0.014(4) 0.005(4)
C65 0.026(3) 0.031(4) 0.027(4) -0.006(3) 0.015(3) -0.009(3)
C66 0.038(5) 0.033(4) 0.042(5) -0.006(4) 0.002(4) -0.005(4)
C67 0.031(4) 0.058(6) 0.036(4) -0.014(4) -0.001(3) -0.003(4)
C68 0.032(4) 0.052(6) 0.045(5) -0.021(4) 0.012(4) -0.016(4)
C69 0.063(6) 0.025(4) 0.054(5) -0.013(4) 0.004(5) -0.010(4)
C70 0.067(6) 0.024(4) 0.046(5) 0.005(4) -0.007(5) -0.020(4)
C71 0.015(3) 0.022(4) 0.033(4) -0.006(3) 0.005(3) -0.001(3)
C72 0.026(4) 0.032(4) 0.037(4) 0.002(4) -0.008(3) -0.006(3)
C73 0.037(4) 0.051(5) 0.034(4) 0.001(4) -0.013(4) 0.000(4)
C74 0.043(4) 0.037(5) 0.050(5) -0.010(4) -0.016(5) -0.001(4)
C75 0.052(6) 0.034(5) 0.084(7) 0.013(5) -0.035(5) -0.010(4)
C76 0.036(5) 0.043(5) 0.052(5) 0.013(4) -0.014(4) -0.013(4)
C77 0.025(4) 0.017(3) 0.019(4) -0.005(3) -0.006(3) 0.002(3)
C78 0.025(4) 0.032(4) 0.031(4) 0.010(3) 0.009(3) 0.005(3)
C79 0.039(5) 0.021(4) 0.054(5) 0.007(4) -0.005(4) 0.005(4)
C80 0.032(4) 0.035(5) 0.041(5) -0.003(4) -0.010(4) 0.015(4)
C81 0.015(3) 0.044(5) 0.040(4) -0.005(4) 0.002(3) 0.008(3)
C82 0.023(4) 0.024(4) 0.029(4) -0.001(3) -0.001(3) -0.007(3)
C83 0.123(10) 0.057(7) 0.034(5) 0.009(5) 0.008(6) 0.009(6)
C84 0.165(14) 0.068(8) 0.061(7) -0.003(7) 0.034(9) -0.006(8)
C85 0.076(7) 0.062(7) 0.073(7) -0.033(6) 0.039(6) -0.027(6)
C86 0.087(8) 0.056(6) 0.070(7) 0.002(5) 0.039(6) 0.024(6)
Cl1 0.0862(17) 0.0516(14) 0.0740(17) -0.0255(14) 0.0287(14) -0.0358(15)
Cl2 0.0432(13) 0.0599(16) 0.0860(18) 0.0224(14) -0.0275(13) 0.0057(11)
Cl3 0.0519(13) 0.0429(12) 0.0356(11) 0.0044(10) -0.0056(10) 0.0200(10)
Co1 0.0276(5) 0.0241(5) 0.0201(4) 0.0049(4) 0.0046(4) 0.0023(4)
Co2 0.0246(4) 0.0188(4) 0.0189(4) 0.0015(4) 0.0009(4) 0.0017(4)
Co3 0.0331(6) 0.0271(5) 0.0310(5) -0.0018(5) -0.0009(5) 0.0024(4)
O1 0.059(3) 0.024(3) 0.032(3) -0.006(2) 0.011(2) -0.012(3)
O2 0.025(3) 0.047(3) 0.031(3) -0.007(2) 0.003(2) -0.007(2)
O3 0.032(2) 0.020(2) 0.024(2) -0.003(2) -0.001(2) 0.0013(19)
O4 0.030(3) 0.046(3) 0.031(3) 0.005(3) 0.006(2) 0.004(3)
O5 0.036(3) 0.030(2) 0.028(2) 0.001(2) 0.001(2) 0.003(2)
O6 0.029(3) 0.026(3) 0.026(3) 0.001(2) 0.007(2) 0.003(2)
O7 0.033(3) 0.042(3) 0.026(3) 0.006(2) -0.005(2) 0.003(2)
O8 0.032(3) 0.033(3) 0.030(3) 0.007(2) 0.009(2) 0.006(2)
O9 0.023(3) 0.032(3) 0.023(2) 0.003(2) -0.002(2) 0.000(2)
O10 0.040(3) 0.030(3) 0.020(2) 0.003(2) -0.004(2) -0.002(2)
O11 0.023(3) 0.039(3) 0.026(3) 0.002(2) 0.001(2) 0.006(2)
O12 0.020(2) 0.027(3) 0.022(2) 0.002(2) -0.0069(19) -0.001(2)
O13 0.034(3) 0.021(3) 0.026(3) -0.001(2) -0.001(2) 0.003(2)
O14 0.034(3) 0.024(3) 0.026(3) -0.004(2) 0.009(2) -0.004(2)
O15 0.031(2) 0.019(2) 0.020(2) -0.0009(18) 0.007(2) 0.004(2)
O16 0.018(2) 0.036(3) 0.022(2) 0.000(2) 0.0005(19) -0.008(2)
O17 0.018(2) 0.020(3) 0.021(2) -0.0012(19) -0.0010(19) 0.0056(19)
O18 0.025(2) 0.027(3) 0.019(2) 0.003(2) 0.0056(19) 0.004(2)
O19 0.082(5) 0.042(4) 0.037(3) -0.001(3) 0.017(3) 0.014(3)
P1 0.0330(11) 0.0235(10) 0.0294(10) 0.0012(8) 0.0062(9) -0.0038(8)
P2 0.0295(10) 0.0283(11) 0.0253(10) 0.0013(8) 0.0045(8) 0.0046(8)
P3 0.0270(10) 0.0283(10) 0.0219(9) 0.0010(8) 0.0000(8) 0.0042(8)
P4 0.0216(9) 0.0259(10) 0.0184(9) 0.0002(8) -0.0025(7) 0.0022(8)
P5 0.0243(9) 0.0200(8) 0.0205(8) -0.0006(7) 0.0022(7) -0.0002(8)
P6 0.0184(9) 0.0222(9) 0.0200(9) -0.0001(7) -0.0003(7) 0.0017(8)
Yb1 0.01960(13) 0.01818(12) 0.01750(12) 0.00092(12) 0.00028(12) 0.00041(12)

loop_
_atom_type_symbol
_atom_type_description
_atom_type_scat_dispersion_real
_atom_type_scat_dispersion_imag
_atom_type_scat_source
C C 0.0033 0.0016 'International Tables Vol C Tables 4.2.6.8 and 6.1.1.4'
H H 0.0000 0.0000 'International Tables Vol C Tables 4.2.6.8 and 6.1.1.4'
O O 0.0106 0.0060 'International Tables Vol C Tables 4.2.6.8 and 6.1.1.4'
P P 0.1023 0.0942 'International Tables Vol C Tables 4.2.6.8 and 6.1.1.4'
Cl Cl 0.1484 0.1585 'International Tables Vol C Tables 4.2.6.8 and 6.1.1.4'
Co Co 0.3494 0.9721 'International Tables Vol C Tables 4.2.6.8 and 6.1.1.4'
Yb Yb -0.3850 5.5486 'International Tables Vol C Tables 4.2.6.8 and 6.1.1.4'

loop_
_geom_angle_atom_site_label_1
_geom_angle_atom_site_label_2
_geom_angle_atom_site_label_3
_geom_angle
C5 C1 C2 108.0(7)
C5 C1 Co1 70.2(4)
C2 C1 Co1 70.4(4)
C5 C1 H1A 126.0
C2 C1 H1A 126.0
Co1 C1 H1A 126.0
C3 C2 C1 108.1(8)
C3 C2 Co1 69.7(4)
C1 C2 Co1 69.7(4)
C3 C2 H2A 125.9
C1 C2 H2A 125.9
Co1 C2 H2A 125.9
C2 C3 C4 108.6(7)
C2 C3 Co1 71.4(4)
C4 C3 Co1 70.1(4)
C2 C3 H3A 125.7
C4 C3 H3A 125.7
Co1 C3 H3A 125.7
C5 C4 C3 106.1(8)
C5 C4 Co1 69.9(4)
C3 C4 Co1 69.0(4)
C5 C4 H4A 126.9
C3 C4 H4A 126.9
Co1 C4 H4A 126.9
C1 C5 C4 109.2(7)
C1 C5 Co1 70.5(4)
C4 C5 Co1 70.5(4)
C1 C5 H5A 125.4
C4 C5 H5A 125.4
Co1 C5 H5A 125.4
C7 C6 C11 119.0
C7 C6 O1 122.7(4)
C11 C6 O1 117.9(4)
C8 C7 C6 120.9
C8 C7 H7A 119.5
C6 C7 H7A 119.5
C7 C8 C9 121.9
C7 C8 H8A 119.1
C9 C8 H8A 119.1
C8 C9 C10 118.2
C8 C9 H9A 120.9
C10 C9 H9A 120.9
C11 C10 C9 119.0
C11 C10 H10A 120.5
C9 C10 H10A 120.5
C6 C11 C10 121.0
C6 C11 H11A 119.5
C10 C11 H11A 119.5
C13A C12A C17A 119.0
C13A C12A O2 116.1(6)
C17A C12A O2 124.7(6)
C14A C13A C12A 120.9
C14A C13A H13A 119.5
C12A C13A H13A 119.5
C13A C14A C15A 121.9
C13A C14A H14A 119.1
C15A C14A H14A 119.1
C14A C15A C16A 118.2
C14A C15A H15A 120.9
C16A C15A H15A 120.9
C17A C16A C15A 119.0
C17A C16A H16A 120.5
C15A C16A H16A 120.5
C12A C17A C16A 121.0
C12A C17A H17A 119.5
C16A C17A H17A 119.5
C13B C12B O2 125.1(9)
C13B C12B C17B 118.9
O2 C12B C17B 115.8(9)
C14B C13B C12B 121.0
C14B C13B H13B 119.5
C12B C13B H13B 119.5
C13B C14B C15B 121.9
C13B C14B H14B 119.1
C15B C14B H14B 119.1
C14B C15B C16B 118.2
C14B C15B H15B 120.9
C16B C15B H15B 120.9
C17B C16B C15B 119.0
C17B C16B H16B 120.5
C15B C16B H16B 120.5
C12B C17B C16B 121.0
C12B C17B H17B 119.5
C16B C17B H17B 119.5
C19 C18 C23 119.0
C19 C18 O4 119.3(4)
C23 C18 O4 121.4(4)
C20 C19 C18 120.9
C20 C19 H19A 119.5
C18 C19 H19A 119.5
C19 C20 C21 121.9
C19 C20 H20A 119.1
C21 C20 H20A 119.1
C20 C21 C22 118.2
C20 C21 H21A 120.9
C22 C21 H21A 120.9
C23 C22 C21 119.0
C23 C22 H22A 120.5
C21 C22 H22A 120.5
C18 C23 C22 121.0
C18 C23 H23A 119.5
C22 C23 H23A 119.5
C25 C24 C29 118.9
C25 C24 O5 119.6(4)
C29 C24 O5 121.1(4)
C26 C25 C24 120.9
C26 C25 H25A 119.5
C24 C25 H25A 119.5
C25 C26 C27 121.9
C25 C26 H26A 119.1
C27 C26 H26A 119.1
C26 C27 C28 118.2
C26 C27 H27A 120.9
C28 C27 H27A 120.9
C29 C28 C27 119.0
C29 C28 H28A 120.5
C27 C28 H28A 120.5
C24 C29 C28 121.0
C24 C29 H29A 119.5
C28 C29 H29A 119.5
C31 C30 C35 119.0
C31 C30 O7 122.3(4)
C35 C30 O7 118.4(4)
C32 C31 C30 120.9
C32 C31 H31A 119.5
C30 C31 H31A 119.5
C31 C32 C33 121.9
C31 C32 H32A 119.1
C33 C32 H32A 119.1
C32 C33 C34 118.2
C32 C33 H33A 120.9
C34 C33 H33A 120.9
C35 C34 C33 119.0
C35 C34 H34A 120.5
C33 C34 H34A 120.5
C30 C35 C34 121.0
C30 C35 H35A 119.5
C34 C35 H35A 119.5
C37 C36 C41 118.9
C37 C36 O8 120.0(4)
C41 C36 O8 121.0(4)
C38 C37 C36 121.0
C38 C37 H37A 119.5
C36 C37 H37A 119.5
C37 C38 C39 121.9
C37 C38 H38A 119.1
C39 C38 H38A 119.1
C38 C39 C40 118.2
C38 C39 H39A 120.9
C40 C39 H39A 120.9
C41 C40 C39 119.0
C41 C40 H40A 120.5
C39 C40 H40A 120.5
C36 C41 C40 121.0
C36 C41 H41A 119.5
C40 C41 H41A 119.5
C43A C42A C46A 108.1
C43A C42A Co2 71.4(3)
C46A C42A Co2 70.1(3)
C43A C42A H42A 126.0
C46A C42A H42A 126.0
Co2 C42A H42A 126.0
C42A C43A C44A 108.0
C42A C43A Co2 69.7(3)
C44A C43A Co2 70.9(3)
C42A C43A H43A 126.0
C44A C43A H43A 126.0
Co2 C43A H43A 126.0
C45A C44A C43A 108.2
C45A C44A Co2 70.3(3)
C43A C44A Co2 70.2(3)
C45A C44A H44A 125.9
C43A C44A H44A 125.9
Co2 C44A H44A 125.9
C44A C45A C46A 107.6
C44A C45A Co2 71.0(3)
C46A C45A Co2 69.3(3)
C44A C45A H45A 126.2
C46A C45A H45A 126.2
Co2 C45A H45A 126.2
C42A C46A C45A 108.1
C42A C46A Co2 70.5(3)
C45A C46A Co2 71.4(3)
C42A C46A H46A 125.9
C45A C46A H46A 125.9
Co2 C46A H46A 125.9
C43B C42B C46B 108.0
C43B C42B Co2 68.5(4)
C46B C42B Co2 71.4(4)
C43B C42B H42B 126.0
C46B C42B H42B 126.0
Co2 C42B H42B 126.0
C42B C43B C44B 108.0
C42B C43B Co2 70.8(4)
C44B C43B Co2 70.4(4)
C42B C43B H43B 126.0
C44B C43B H43B 126.0
Co2 C43B H43B 126.0
C45B C44B C43B 108.2
C45B C44B Co2 71.9(4)
C43B C44B Co2 68.6(4)
C45B C44B H44B 125.9
C43B C44B H44B 125.9
Co2 C44B H44B 125.9
C44B C45B C46B 107.6
C44B C45B Co2 68.1(4)
C46B C45B Co2 70.0(4)
C44B C45B H45B 126.2
C46B C45B H45B 126.2
Co2 C45B H45B 126.2
C42B C46B C45B 108.1
C42B C46B Co2 68.4(4)
C45B C46B Co2 70.2(4)
C42B C46B H46B 125.9
C45B C46B H46B 125.9
Co2 C46B H46B 125.9
C48 C47 O10 119.0(4)
C48 C47 C52 118.9
O10 C47 C52 121.6(4)
C49 C48 C47 121.0
C49 C48 H48A 119.5
C47 C48 H48A 119.5
C48 C49 C50 121.9
C48 C49 H49A 119.1
C50 C49 H49A 119.1
C49 C50 C51 118.2
C49 C50 H50A 120.9
C51 C50 H50A 120.9
C52 C51 C50 119.0
C52 C51 H51A 120.5
C50 C51 H51A 120.5
C47 C52 C51 121.0
C47 C52 H52A 119.5
C51 C52 H52A 119.5
O11 C53A C54A 120.4(8)
O11 C53A C58A 120.6(8)
C54A C53A C58A 119.0
C55A C54A C53A 120.9
C55A C54A H54A 119.5
C53A C54A H54A 119.5
C54A C55A C56A 121.9
C54A C55A H55A 119.1
C56A C55A H55A 119.1
C55A C56A C57A 118.2
C55A C56A H56A 120.9
C57A C56A H56A 120.9
C58A C57A C56A 119.0
C58A C57A H57A 120.5
C56A C57A H57A 120.5
C53A C58A C57A 121.0
C53A C58A H58A 119.5
C57A C58A H58A 119.5
C56B C55B C54B 119.0
C56B C55B H55B 120.5
C54B C55B H55B 120.5
C57B C56B C55B 120.9
C57B C56B H56B 119.5
C55B C56B H56B 119.5
C56B C57B C58B 121.9
C56B C57B H57B 119.1
C58B C57B H57B 119.1
C57B C58B C53B 118.2
C57B C58B H58B 120.9
C53B C58B H58B 120.9
C54B C53B C58B 119.0
C54B C53B O11 123.2(8)
C58B C53B O11 117.8(8)
C55B C54B C53B 121.0
C55B C54B H54B 119.5
C53B C54B H54B 119.5
C60A C59A C64A 119.0
C60A C59A O13 125.0(5)
C64A C59A O13 115.4(5)
C61A C60A C59A 120.9
C61A C60A H60A 119.5
C59A C60A H60A 119.5
C60A C61A C62A 121.9
C60A C61A H61A 119.1
C62A C61A H61A 119.1
C61A C62A C63A 118.2
C61A C62A H62A 120.9
C63A C62A H62A 120.9
C64A C63A C62A 119.0
C64A C63A H63A 120.5
C62A C63A H63A 120.5
C59A C64A C63A 121.0
C59A C64A H64A 119.5
C63A C64A H64A 119.5
C60B C59B C64B 119.0
C60B C59B O13 124.3(12)
C64B C59B O13 116.7(12)
C61B C60B C59B 120.9
C61B C60B H60B 119.5
C59B C60B H60B 119.5
C60B C61B C62B 121.9
C60B C61B H61B 119.1
C62B C61B H61B 119.1
C61B C62B C63B 118.2
C61B C62B H62B 120.9
C63B C62B H62B 120.9
C64B C63B C62B 119.0
C64B C63B H63B 120.5
C62B C63B H63B 120.5
C59B C64B C63B 121.0
C59B C64B H64B 119.5
C63B C64B H64B 119.5
C66 C65 C70 119.0
C66 C65 O14 122.3(4)
C70 C65 O14 118.7(4)
C67 C66 C65 120.9
C67 C66 H66A 119.5
C65 C66 H66A 119.5
C66 C67 C68 121.9
C66 C67 H67A 119.1
C68 C67 H67A 119.1
C67 C68 C69 118.2
C67 C68 H68A 120.9
C69 C68 H68A 120.9
C70 C69 C68 119.0
C70 C69 H69A 120.5
C68 C69 H69A 120.5
C65 C70 C69 121.0
C65 C70 H70A 119.5
C69 C70 H70A 119.5
C72 C71 C76 119.0
C72 C71 O16 123.9(3)
C76 C71 O16 117.0(3)
C73 C72 C71 121.0
C73 C72 H72A 119.5
C71 C72 H72A 119.5
C72 C73 C74 121.9
C72 C73 H73A 119.1
C74 C73 H73A 119.1
C73 C74 C75 118.3
C73 C74 H74A 120.9
C75 C74 H74A 120.9
C76 C75 C74 119.0
C76 C75 H75A 120.5
C74 C75 H75A 120.5
C71 C76 C75 121.0
C71 C76 H76A 119.5
C75 C76 H76A 119.5
C78 C77 C82 119.0
C78 C77 O17 121.3(3)
C82 C77 O17 119.4(3)
C79 C78 C77 120.9
C79 C78 H78A 119.5
C77 C78 H78A 119.5
C78 C79 C80 121.9
C78 C79 H79A 119.1
C80 C79 H79A 119.1
C79 C80 C81 118.2
C79 C80 H80A 120.9
C81 C80 H80A 120.9
C82 C81 C80 119.0
C82 C81 H81A 120.5
C80 C81 H81A 120.5
C77 C82 C81 121.0
C77 C82 H82A 119.5
C81 C82 H82A 119.5
O19 C83 C84 104.9(9)
O19 C83 H83A 110.8
C84 C83 H83A 110.8
O19 C83 H83B 110.8
C84 C83 H83B 110.8
H83A C83 H83B 108.8
C85 C84 C83 101.1(9)
C85 C84 H84A 111.5
C83 C84 H84A 111.5
C85 C84 H84B 111.5
C83 C84 H84B 111.5
H84A C84 H84B 109.4
C84 C85 C86 104.6(9)
C84 C85 H85A 110.8
C86 C85 H85A 110.8
C84 C85 H85B 110.8
C86 C85 H85B 110.8
H85A C85 H85B 108.9
O19 C86 C85 103.9(8)
O19 C86 H86A 111.0
C85 C86 H86A 111.0
O19 C86 H86B 111.0
C85 C86 H86B 111.0
H86A C86 H86B 109.0
C88A C87A C92A 119.0
C88A C87A H87A 120.5
C92A C87A H87A 120.5
C89A C88A C87A 120.9
C89A C88A H88A 119.5
C87A C88A H88A 119.5
C88A C89A C90A 121.9
C88A C89A H89A 119.1
C90A C89A H89A 119.1
C89A C90A C91A 118.3
C89A C90A H90A 120.9
C91A C90A H90A 120.9
C92A C91A C90A 119.0
C92A C91A H91A 120.5
C90A C91A H91A 120.5
C87A C92A C91A 121.0
C87A C92A H92A 119.5
C91A C92A H92A 119.5
C88B C87B C92B 119.0
C88B C87B H87B 120.5
C92B C87B H87B 120.5
C89B C88B C87B 120.9
C89B C88B H88B 119.5
C87B C88B H88B 119.5
C88B C89B C90B 121.9
C88B C89B H89B 119.1
C90B C89B H89B 119.1
C89B C90B C91B 118.2
C89B C90B H90B 120.9
C91B C90B H90B 120.9
C92B C91B C90B 119.0
C92B C91B H91B 120.5
C90B C91B H91B 120.5
C87B C92B C91B 121.0
C87B C92B H92B 119.5
C91B C92B H92B 119.5
C94A C93A C98A 119.0
C94A C93A H93A 120.5
C98A C93A H93A 120.5
C95A C94A C93A 121.0
C95A C94A H94A 119.5
C93A C94A H94A 119.5
C94A C95A C96A 121.9
C94A C95A H95A 119.1
C96A C95A H95A 119.1
C95A C96A C97A 118.2
C95A C96A H96A 120.9
C97A C96A H96A 120.9
C98A C97A C96A 119.0
C98A C97A H97A 120.5
C96A C97A H97A 120.5
C93A C98A C97A 121.0
C93A C98A H98A 119.5
C97A C98A H98A 119.5
C94B C93B C98B 119.0
C94B C93B H93B 120.5
C98B C93B H93B 120.5
C95B C94B C93B 121.0
C95B C94B H94B 119.5
C93B C94B H94B 119.5
C94B C95B C96B 121.9
C94B C95B H95B 119.1
C96B C95B H95B 119.1
C95B C96B C97B 118.3
C95B C96B H96B 120.9
C97B C96B H96B 120.9
C98B C97B C96B 119.0
C98B C97B H97B 120.5
C96B C97B H97B 120.5
C93B C98B C97B 121.0
C93B C98B H98B 119.5
C97B C98B H98B 119.5
C3 Co1 C5 66.9(3)
C3 Co1 C1 66.4(3)
C5 Co1 C1 39.3(3)
C3 Co1 C4 40.8(3)
C5 Co1 C4 39.6(3)
C1 Co1 C4 66.7(3)
C3 Co1 C2 38.9(3)
C5 Co1 C2 66.4(3)
C1 Co1 C2 39.9(3)
C4 Co1 C2 66.9(3)
C3 Co1 P2 151.9(2)
C5 Co1 P2 87.6(2)
C1 Co1 P2 101.7(2)
C4 Co1 P2 111.4(2)
C2 Co1 P2 140.7(2)
C3 Co1 P3 113.7(2)
C5 Co1 P3 140.0(2)
C1 Co1 P3 102.0(2)
C4 Co1 P3 154.1(2)
C2 Co1 P3 89.4(2)
P2 Co1 P3 93.31(8)
C3 Co1 P1 95.5(2)
C5 Co1 P1 128.8(2)
C1 Co1 P1 160.7(2)
C4 Co1 P1 95.5(2)
C2 Co1 P1 127.7(2)
P2 Co1 P1 91.42(8)
P3 Co1 P1 91.10(8)
C43B Co2 C44B 41.00(19)
C43B Co2 C42B 40.6(2)
C44B Co2 C42B 68.2(2)
C43B Co2 C46B 67.8(2)
C44B Co2 C46B 67.4(2)
C42B Co2 C46B 40.12(18)
C43B Co2 C45B 68.0(2)
C44B Co2 C45B 40.07(17)
C42B Co2 C45B 67.5(2)
C46B Co2 C45B 39.80(17)
C43B Co2 C46A 68.7(3)
C44B Co2 C46A 55.2(3)
C42B Co2 C46A 52.8(3)
C46B Co2 C46A 18.2(3)
C45B Co2 C46A 21.8(3)
C43B Co2 C42A 51.1(3)
C44B Co2 C42A 68.6(3)
C42B Co2 C42A 15.4(3)
C46B Co2 C42A 25.0(3)
C45B Co2 C42A 57.2(3)
C46A Co2 C42A 39.42(15)
C43B Co2 C43A 15.5(3)
C44B Co2 C43A 53.1(3)
C42B Co2 C43A 26.3(3)
C46B Co2 C43A 59.8(3)
C45B Co2 C43A 71.1(3)
C46A Co2 C43A 65.59(18)
C42A Co2 C43A 38.95(14)
C43B Co2 C45A 57.3(3)
C44B Co2 C45A 21.3(3)
C42B Co2 C45A 71.4(3)
C46B Co2 C45A 55.3(3)
C45B Co2 C45A 20.0(3)
C46A Co2 C45A 39.28(15)
C42A Co2 C45A 65.79(19)
C43A Co2 C45A 65.37(18)
C43B Co2 C44A 24.6(3)
C44B Co2 C44A 18.5(3)
C42B Co2 C44A 59.9(3)
C46B Co2 C44A 72.7(3)
C45B Co2 C44A 55.3(3)
C46A Co2 C44A 65.41(19)
C42A Co2 C44A 65.37(18)
C43A Co2 C44A 38.92(14)
C45A Co2 C44A 38.77(14)
C43B Co2 P4 157.1(3)
C44B Co2 P4 130.5(5)
C42B Co2 P4 120.0(5)
C46B Co2 P4 89.3(3)
C45B Co2 P4 94.5(3)
C46A Co2 P4 89.5(2)
C42A Co2 P4 107.4(3)
C43A Co2 P4 146.1(3)
C45A Co2 P4 109.9(4)
C44A Co2 P4 148.7(3)
C43B Co2 P5 98.9(4)
C44B Co2 P5 137.6(5)
C42B Co2 P5 89.3(3)
C46B Co2 P5 117.3(4)
C45B Co2 P5 156.0(3)
C46A Co2 P5 135.5(4)
C42A Co2 P5 98.9(3)
C43A Co2 P5 91.1(2)
C45A Co2 P5 156.1(3)
C44A Co2 P5 119.1(4)
P4 Co2 P5 91.75(7)
O19 Co3 Cl2 105.7(2)
O19 Co3 Cl3 102.36(17)
Cl2 Co3 Cl3 113.30(10)
O19 Co3 Cl1 102.32(19)
Cl2 Co3 Cl1 113.56(11)
Cl3 Co3 Cl1 117.44(11)
C6 O1 P1 129.3(4)
C12B O2 P1 121.6(7)
C12A O2 P1 125.6(5)
P1 O3 Yb1 128.3(3)
C18 O4 P2 127.0(4)
C24 O5 P2 127.0(4)
P2 O6 Yb1 131.1(3)
C30 O7 P3 127.0(4)
C36 O8 P3 123.3(4)
P3 O9 Yb1 128.4(3)
C47 O10 P4 132.8(4)
C53A O11 P4 123.7(7)
C53B O11 P4 114.4(6)
P4 O12 Yb1 132.7(3)
C59B O13 P5 137.6(8)
C59A O13 P5 123.6(4)
C65 O14 P5 119.2(4)
P5 O15 Yb1 132.6(2)
C71 O16 P6 127.1(4)
C77 O17 P6 121.0(3)
P6 O18 Yb1 133.5(3)
C83 O19 C86 110.1(7)
C83 O19 Co3 118.5(5)
C86 O19 Co3 120.5(5)
O3 P1 O1 108.1(3)
O3 P1 O2 109.1(3)
O1 P1 O2 102.9(3)
O3 P1 Co1 118.88(19)
O1 P1 Co1 111.0(2)
O2 P1 Co1 105.6(2)
O6 P2 O5 110.6(3)
O6 P2 O4 107.3(3)
O5 P2 O4 98.3(3)
O6 P2 Co1 119.21(19)
O5 P2 Co1 104.33(19)
O4 P2 Co1 115.1(2)
O9 P3 O8 109.7(3)
O9 P3 O7 107.4(3)
O8 P3 O7 101.4(3)
O9 P3 Co1 120.0(2)
O8 P3 Co1 105.0(2)
O7 P3 Co1 111.7(2)
O12 P4 O10 109.6(3)
O12 P4 O11 108.1(3)
O10 P4 O11 101.3(3)
O12 P4 Co2 119.78(19)
O10 P4 Co2 107.84(19)
O11 P4 Co2 108.7(2)
O15 P5 O14 108.2(3)
O15 P5 O13 108.5(2)
O14 P5 O13 102.5(2)
O15 P5 Co2 120.05(17)
O14 P5 Co2 107.89(18)
O13 P5 Co2 108.37(19)
O18 P6 O17 108.6(3)
O18 P6 O16 107.6(2)
O17 P6 O16 97.9(2)
O18 P6 Co2 119.27(19)
O17 P6 Co2 107.60(17)
O16 P6 Co2 113.7(2)
O15 Yb1 O6 89.12(16)
O15 Yb1 O18 84.19(16)
O6 Yb1 O18 167.53(16)
O15 Yb1 O9 105.98(16)
O6 Yb1 O9 84.09(17)
O18 Yb1 O9 87.65(16)
O15 Yb1 O12 85.09(16)
O6 Yb1 O12 106.84(17)
O18 Yb1 O12 83.11(15)
O9 Yb1 O12 164.82(16)
O15 Yb1 O3 169.19(16)
O6 Yb1 O3 86.36(16)
O18 Yb1 O3 101.97(17)
O9 Yb1 O3 83.33(16)
O12 Yb1 O3 86.83(16)

loop_
_geom_bond_atom_site_label_1
_geom_bond_atom_site_label_2
_geom_bond_distance
C1 C5 1.395(12)
C1 C2 1.420(10)
C1 Co1 2.075(7)
C1 H1A 1.0000
C2 C3 1.381(10)
C2 Co1 2.086(7)
C2 H2A 1.0000
C3 C4 1.446(11)
C3 Co1 2.064(7)
C3 H3A 1.0000
C4 C5 1.406(11)
C4 Co1 2.080(8)
C4 H4A 1.0000
C5 Co1 2.071(7)
C5 H5A 1.0000
C6 C7 1.3649
C6 C11 1.3734
C6 O1 1.386(6)
C7 C8 1.3544
C7 H7A 0.9500
C8 C9 1.3635
C8 H8A 0.9500
C9 C10 1.4110
C9 H9A 0.9500
C10 C11 1.3850
C10 H10A 0.9500
C11 H11A 0.9500
C12A C13A 1.3650
C12A C17A 1.3740
C12A O2 1.391(6)
C13A C14A 1.3545
C13A H13A 0.9500
C14A C15A 1.3631
C14A H14A 0.9500
C15A C16A 1.4109
C15A H15A 0.9500
C16A C17A 1.3844
C16A H16A 0.9500
C17A H17A 0.9500
C12B C13B 1.3646
C12B O2 1.371(7)
C12B C17B 1.3740
C13B C14B 1.3542
C13B H13B 0.9500
C14B C15B 1.3636
C14B H14B 0.9500
C15B C16B 1.4109
C15B H15B 0.9500
C16B C17B 1.3846
C16B H16B 0.9500
C17B H17B 0.9500
C18 C19 1.3651
C18 C23 1.3737
C18 O4 1.399(6)
C19 C20 1.3542
C19 H19A 0.9500
C20 C21 1.3636
C20 H20A 0.9500
C21 C22 1.4106
C21 H21A 0.9500
C22 C23 1.3849
C22 H22A 0.9500
C23 H23A 0.9500
C24 C25 1.3650
C24 C29 1.3738
C24 O5 1.382(5)
C25 C26 1.3545
C25 H25A 0.9500
C26 C27 1.3633
C26 H26A 0.9500
C27 C28 1.4104
C27 H27A 0.9500
C28 C29 1.3848
C28 H28A 0.9500
C29 H29A 0.9500
C30 C31 1.3646
C30 C35 1.3736
C30 O7 1.398(6)
C31 C32 1.3547
C31 H31A 0.9500
C32 C33 1.3634
C32 H32A 0.9500
C33 C34 1.4107
C33 H33A 0.9500
C34 C35 1.3848
C34 H34A 0.9500
C35 H35A 0.9500
C36 C37 1.3652
C36 C41 1.3738
C36 O8 1.386(5)
C37 C38 1.3544
C37 H37A 0.9500
C38 C39 1.3637
C38 H38A 0.9500
C39 C40 1.4108
C39 H39A 0.9500
C40 C41 1.3844
C40 H40A 0.9500
C41 H41A 0.9500
C42A C43A 1.4052
C42A C46A 1.4124
C42A Co2 2.096(8)
C42A H42A 1.0000
C43A C44A 1.4146
C43A Co2 2.118(9)
C43A H43A 1.0000
C44A C45A 1.4096
C44A Co2 2.128(9)
C44A H44A 1.0000
C45A C46A 1.4155
C45A Co2 2.119(9)
C45A H45A 1.0000
C46A Co2 2.091(9)
C46A H46A 1.0000
C42B C43B 1.4055
C42B C46B 1.4125
C42B Co2 2.038(10)
C42B H42B 1.0000
C43B C44B 1.4149
C43B Co2 2.008(11)
C43B H43B 1.0000
C44B C45B 1.4096
C44B Co2 2.031(10)
C44B H44B 1.0000
C45B C46B 1.4155
C45B Co2 2.081(10)
C45B H45B 1.0000
C46B Co2 2.078(10)
C46B H46B 1.0000
C47 C48 1.3648
C47 O10 1.373(6)
C47 C52 1.3737
C48 C49 1.3545
C48 H48A 0.9500
C49 C50 1.3633
C49 H49A 0.9500
C50 C51 1.4112
C50 H50A 0.9500
C51 C52 1.3845
C51 H51A 0.9500
C52 H52A 0.9500
C53A O11 1.358(9)
C53A C54A 1.3649
C53A C58A 1.3734
C54A C55A 1.3546
C54A H54A 0.9500
C55A C56A 1.3633
C55A H55A 0.9500
C56A C57A 1.4108
C56A H56A 0.9500
C57A C58A 1.3846
C57A H57A 0.9500
C58A H58A 0.9500
C55B C56B 1.3648
C55B C54B 1.3738
C55B H55B 0.9500
C56B C57B 1.3545
C56B H56B 0.9500
C57B C58B 1.3635
C57B H57B 0.9500
C58B C53B 1.4107
C58B H58B 0.9500
C53B C54B 1.3845
C53B O11 1.494(10)
C54B H54B 0.9500
C59A C60A 1.3644
C59A C64A 1.3738
C59A O13 1.422(6)
C60A C61A 1.3545
C60A H60A 0.9500
C61A C62A 1.3633
C61A H61A 0.9500
C62A C63A 1.4107
C62A H62A 0.9500
C63A C64A 1.3849
C63A H63A 0.9500
C64A H64A 0.9500
C59B C60B 1.3650
C59B C64B 1.3737
C59B O13 1.401(7)
C60B C61B 1.3547
C60B H60B 0.9500
C61B C62B 1.3630
C61B H61B 0.9500
C62B C63B 1.4109
C62B H62B 0.9500
C63B C64B 1.3846
C63B H63B 0.9500
C64B H64B 0.9500
C65 C66 1.3651
C65 C70 1.3736
C65 O14 1.397(5)
C66 C67 1.3541
C66 H66A 0.9500
C67 C68 1.3636
C67 H67A 0.9500
C68 C69 1.4109
C68 H68A 0.9500
C69 C70 1.3850
C69 H69A 0.9500
C70 H70A 0.9500
C71 C72 1.3647
C71 C76 1.3732
C71 O16 1.383(5)
C72 C73 1.3543
C72 H72A 0.9500
C73 C74 1.3635
C73 H73A 0.9500
C74 C75 1.4107
C74 H74A 0.9500
C75 C76 1.3849
C75 H75A 0.9500
C76 H76A 0.9500
C77 C78 1.3651
C77 C82 1.3736
C77 O17 1.397(5)
C78 C79 1.3542
C78 H78A 0.9500
C79 C80 1.3635
C79 H79A 0.9500
C80 C81 1.4105
C80 H80A 0.9500
C81 C82 1.3845
C81 H81A 0.9500
C82 H82A 0.9500
C83 O19 1.438(10)
C83 C84 1.531(15)
C83 H83A 0.9900
C83 H83B 0.9900
C84 C85 1.496(16)
C84 H84A 0.9900
C84 H84B 0.9900
C85 C86 1.512(13)
C85 H85A 0.9900
C85 H85B 0.9900
C86 O19 1.471(11)
C86 H86A 0.9900
C86 H86B 0.9900
C87A C88A 1.3649
C87A C92A 1.3738
C87A H87A 0.9500
C88A C89A 1.3544
C88A H88A 0.9500
C89A C90A 1.3635
C89A H89A 0.9500
C90A C91A 1.4108
C90A H90A 0.9500
C91A C92A 1.3847
C91A H91A 0.9500
C92A H92A 0.9500
C87B C88B 1.3649
C87B C92B 1.3736
C87B H87B 0.9500
C88B C89B 1.3542
C88B H88B 0.9500
C89B C90B 1.3636
C89B H89B 0.9500
C90B C91B 1.4108
C90B H90B 0.9500
C91B C92B 1.3844
C91B H91B 0.9500
C92B H92B 0.9500
C93A C94A 1.3647
C93A C98A 1.3736
C93A H93A 0.9500
C94A C95A 1.3543
C94A H94A 0.9500
C95A C96A 1.3638
C95A H95A 0.9500
C96A C97A 1.4107
C96A H96A 0.9500
C97A C98A 1.3846
C97A H97A 0.9500
C98A H98A 0.9500
C93B C94B 1.3649
C93B C98B 1.3736
C93B H93B 0.9500
C94B C95B 1.3543
C94B H94B 0.9500
C95B C96B 1.3636
C95B H95B 0.9500
C96B C97B 1.4105
C96B H96B 0.9500
C97B C98B 1.3847
C97B H97B 0.9500
C98B H98B 0.9500
Cl1 Co3 2.245(2)
Cl2 Co3 2.223(2)
Cl3 Co3 2.238(2)
Co1 P2 2.150(2)
Co1 P3 2.159(2)
Co1 P1 2.160(2)
Co2 P4 2.161(2)
Co2 P5 2.1617(18)
Co3 O19 2.037(5)
O1 P1 1.594(5)
O2 P1 1.601(5)
O3 P1 1.512(5)
O3 Yb1 2.227(4)
O4 P2 1.613(5)
O5 P2 1.600(5)
O6 P2 1.521(5)
O6 Yb1 2.207(4)
O7 P3 1.607(5)
O8 P3 1.595(5)
O9 P3 1.517(5)
O9 Yb1 2.213(4)
O10 P4 1.582(5)
O11 P4 1.615(5)
O12 P4 1.509(5)
O12 Yb1 2.220(4)
O13 P5 1.609(5)
O14 P5 1.607(5)
O15 P5 1.506(4)
O15 Yb1 2.205(4)
O16 P6 1.608(5)
O17 P6 1.596(4)
O18 P6 1.502(5)
O18 Yb1 2.207(4)
